data_4317144
loop_
_publ_author_name
'Jinwoo Seo'
'Narae Jin'
'Hyungphil Chun'

_publ_contact_author
;
 Prof. Hyungphil Chun
 Department of Applied Chemistry
 College of Science and Technology
 Hanyang University
 1271 Sa-3 dong, Ansan 426-791
 Republic of Korea
;
_publ_contact_author_email hchun@hanyang.ac.kr
_publ_section_title
;
 Topologies of Metal-Organic Frameworks Based on Pyrimidine-5-carboxylate
 and Unexpected Gas-Sorption Selectivity for CO2
;
_journal_name_full 'Inorganic Chemistry'
_journal_page_first 10833
_journal_page_last 10839
_journal_paper_doi 10.1021/ic1012523
_journal_volume 49
_journal_year 2010
_chemical_formula_sum 'C12 H10.67 Cu N4.67 O4.67'
_chemical_formula_weight 358.46
_chemical_name_common '[Cu(pmc)2].2/3(DMF)'
_chemical_name_systematic
; 
 ? 
;
_space_group_IT_number 148
_symmetry_cell_setting trigonal
_symmetry_space_group_name_Hall '-R 3'
_symmetry_space_group_name_H-M 'R -3 :H'
_atom_sites_solution_hydrogens geom
_atom_sites_solution_primary direct
_atom_sites_solution_secondary difmap
_audit_creation_method SHELXL-97
_cell_angle_alpha 90.00
_cell_angle_beta 90.00
_cell_angle_gamma 120.00
_cell_formula_units_Z 9
_cell_length_a 21.466(2)
_cell_length_b 21.466(2)
_cell_length_c 7.7719(11)
_cell_measurement_temperature 173(2)
_cell_volume 3101.4(6)
_computing_cell_refinement 'Bruker SAINT'
_computing_data_collection 'Bruker SMART'
_computing_data_reduction 'Bruker SAINT'
_computing_molecular_graphics 'Materials Studio 4.1'
_computing_publication_material WORD
_computing_structure_refinement 'SHELXL-97 (Sheldrick, 1997)'
_computing_structure_solution 'SHELXS-97 (Sheldrick, 1990)'
_diffrn_ambient_temperature 173(2)
_diffrn_measured_fraction_theta_full 0.975
_diffrn_measured_fraction_theta_max 0.975
_diffrn_measurement_device_type 'SMART CCD'
_diffrn_measurement_method 'omega scan'
_diffrn_radiation_monochromator graphite
_diffrn_radiation_source 'fine-focus sealed tube'
_diffrn_radiation_type MoK\a
_diffrn_radiation_wavelength 0.71073
_diffrn_reflns_av_R_equivalents 0.0168
_diffrn_reflns_av_sigmaI/netI 0.0146
_diffrn_reflns_limit_h_max 28
_diffrn_reflns_limit_h_min -25
_diffrn_reflns_limit_k_max 22
_diffrn_reflns_limit_k_min -28
_diffrn_reflns_limit_l_max 8
_diffrn_reflns_limit_l_min -10
_diffrn_reflns_number 6357
_diffrn_reflns_theta_full 28.30
_diffrn_reflns_theta_max 28.30
_diffrn_reflns_theta_min 1.90
_exptl_absorpt_coefficient_mu 1.616
_exptl_absorpt_correction_T_max 0.7936
_exptl_absorpt_correction_T_min 0.4988
_exptl_absorpt_correction_type multi-scan
_exptl_absorpt_process_details 'BRUKER SADABS'
_exptl_crystal_colour purple
_exptl_crystal_density_diffrn 1.727
_exptl_crystal_density_method 'not measured'
_exptl_crystal_description 'hexagonal column'
_exptl_crystal_F_000 1635
_exptl_crystal_size_max 0.50
_exptl_crystal_size_mid 0.20
_exptl_crystal_size_min 0.15
_refine_diff_density_max 0.618
_refine_diff_density_min -1.279
_refine_diff_density_rms 0.099
_refine_ls_extinction_method none
_refine_ls_goodness_of_fit_ref 1.430
_refine_ls_hydrogen_treatment mixed
_refine_ls_matrix_type full
_refine_ls_number_parameters 121
_refine_ls_number_reflns 1677
_refine_ls_number_restraints 12
_refine_ls_restrained_S_all 1.441
_refine_ls_R_factor_all 0.0481
_refine_ls_R_factor_gt 0.0463
_refine_ls_shift/su_max 0.000
_refine_ls_shift/su_mean 0.000
_refine_ls_structure_factor_coef Fsqd
_refine_ls_weighting_details 'calc w=1/[\s^2^(Fo^2^)+(0.0227P)^2^+22.5931P] where P=(Fo^2^+2Fc^2^)/3'
_refine_ls_weighting_scheme calc
_refine_ls_wR_factor_gt 0.1091
_refine_ls_wR_factor_ref 0.1097
_reflns_number_gt 1603
_reflns_number_total 1677
_reflns_threshold_expression >2sigma(I)
_cod_data_source_file ic1012523_si_001_3.cif
_cod_data_source_block 3(DMF)
_cod_depositor_comments
;
The following automatic conversions were performed:

'_symmetry_cell_setting' value 'Trigonal' changed to 'trigonal'
according to the built-in table from CIF Core dictionary named
'cif_core.dic' version 2.4.1 from
2010-06-29.

'_exptl_absorpt_correction_type' value 'multi scan'
changed to 'multi-scan' according to the built-in table from CIF Core
dictionary named 'cif_core.dic' version 2.4.1 from 2010-06-29.

Automatic conversion script
Id: cif_fix_values 1646 2011-03-28 12:23:43Z adriana 
;
_cod_original_cell_volume 3101.6(6)
_cod_original_sg_symbol_H-M 'R -3'
_cod_database_code 4317144

loop_
_symmetry_equiv_pos_as_xyz
'x, y, z'
'-y, x-y, z'
'-x+y, -x, z'
'x+2/3, y+1/3, z+1/3'
'-y+2/3, x-y+1/3, z+1/3'
'-x+y+2/3, -x+1/3, z+1/3'
'x+1/3, y+2/3, z+2/3'
'-y+1/3, x-y+2/3, z+2/3'
'-x+y+1/3, -x+2/3, z+2/3'
'-x, -y, -z'
'y, -x+y, -z'
'x-y, x, -z'
'-x+2/3, -y+1/3, -z+1/3'
'y+2/3, -x+y+1/3, -z+1/3'
'x-y+2/3, x+1/3, -z+1/3'
'-x+1/3, -y+2/3, -z+2/3'
'y+1/3, -x+y+2/3, -z+2/3'
'x-y+1/3, x+2/3, -z+2/3'

loop_
_atom_site_label
_atom_site_type_symbol
_atom_site_fract_x
_atom_site_fract_y
_atom_site_fract_z
_atom_site_U_iso_or_equiv
_atom_site_adp_type
_atom_site_occupancy
_atom_site_symmetry_multiplicity
_atom_site_calc_flag
_atom_site_refinement_flags
_atom_site_disorder_assembly
_atom_site_disorder_group
Cu1 Cu 0.5000 0.0000 0.0000 0.01503(16) Uani 1 2 d S . .
O1 O 0.51664(12) -0.02218(13) -0.2300(3) 0.0187(5) Uani 1 1 d . . .
O2 O 0.5698(2) -0.08181(19) -0.1312(3) 0.0435(8) Uani 1 1 d . . .
N1 N 0.60480(14) 0.06925(15) 0.0386(3) 0.0177(5) Uani 1 1 d . . .
N2 N 0.50499(17) -0.10884(18) -0.7207(4) 0.0261(6) Uani 1 1 d . . .
C1 C 0.54476(18) -0.06234(18) -0.2466(4) 0.0199(6) Uani 1 1 d . . .
C2 C 0.54572(18) -0.08602(17) -0.4286(4) 0.0170(6) Uani 1 1 d . . .
C3 C 0.50102(19) -0.08762(19) -0.5599(4) 0.0213(7) Uani 1 1 d . . .
C4 C 0.65108(18) 0.1132(2) -0.0812(4) 0.0217(7) Uani 1 1 d . . .
C5 C 0.63100(17) 0.07373(18) 0.1976(4) 0.0183(6) Uani 1 1 d . . .
H1 H 0.467(2) -0.074(2) -0.542(5) 0.025(10) Uiso 1 1 d . . .
H2 H 0.633(2) 0.108(2) -0.193(5) 0.023(10) Uiso 1 1 d . . .
H3 H 0.600(2) 0.041(2) 0.281(5) 0.017(9) Uiso 1 1 d . . .
N1S N 0.3333 -0.3333 -0.5734(15) 0.086(3) Uani 1 3 d S . .
C1S C 0.3167(7) -0.2753(6) -0.5716(16) 0.131(4) Uani 1 1 d U . .
O1S O 0.2625(10) -0.2936(10) -0.459(2) 0.099(5) Uani 0.33 1 d PU . .

loop_
_atom_site_aniso_label
_atom_site_aniso_U_11
_atom_site_aniso_U_22
_atom_site_aniso_U_33
_atom_site_aniso_U_23
_atom_site_aniso_U_13
_atom_site_aniso_U_12
Cu1 0.0116(3) 0.0235(3) 0.0119(3) -0.00674(19) -0.00202(18) 0.0101(2)
O1 0.0185(11) 0.0283(12) 0.0133(10) -0.0073(9) -0.0022(8) 0.0146(10)
O2 0.081(2) 0.068(2) 0.0140(12) -0.0020(12) -0.0026(13) 0.062(2)
N1 0.0158(12) 0.0239(14) 0.0149(12) -0.0039(10) -0.0025(9) 0.0111(11)
N2 0.0343(16) 0.0388(17) 0.0154(13) -0.0075(12) -0.0049(11) 0.0260(15)
C1 0.0251(16) 0.0246(16) 0.0129(13) -0.0022(11) 0.0017(12) 0.0146(14)
C2 0.0227(15) 0.0186(14) 0.0122(13) -0.0003(11) 0.0030(11) 0.0120(12)
C3 0.0261(17) 0.0292(17) 0.0154(14) -0.0046(12) -0.0012(12) 0.0189(15)
C4 0.0185(15) 0.0317(18) 0.0125(14) -0.0002(12) -0.0031(11) 0.0108(14)
C5 0.0160(14) 0.0243(16) 0.0143(14) -0.0021(12) -0.0013(11) 0.0098(13)
N1S 0.081(4) 0.081(4) 0.095(8) 0.000 0.000 0.041(2)
C1S 0.126(6) 0.126(6) 0.162(6) -0.005(5) 0.002(5) 0.078(5)
O1S 0.091(8) 0.104(9) 0.119(9) 0.003(7) -0.005(7) 0.060(7)

loop_
_atom_type_symbol
_atom_type_description
_atom_type_scat_dispersion_real
_atom_type_scat_dispersion_imag
_atom_type_scat_source
C C 0.0033 0.0016 'International Tables Vol C Tables 4.2.6.8 and 6.1.1.4'
H H 0.0000 0.0000 'International Tables Vol C Tables 4.2.6.8 and 6.1.1.4'
N N 0.0061 0.0033 'International Tables Vol C Tables 4.2.6.8 and 6.1.1.4'
O O 0.0106 0.0060 'International Tables Vol C Tables 4.2.6.8 and 6.1.1.4'
Cu Cu 0.3201 1.2651 'International Tables Vol C Tables 4.2.6.8 and 6.1.1.4'

loop_
_geom_angle_atom_site_label_1
_geom_angle_atom_site_label_2
_geom_angle_atom_site_label_3
_geom_angle
_geom_angle_site_symmetry_1
_geom_angle_site_symmetry_3
_geom_angle_publ_flag
O1 Cu1 O1 180.0 10_655 . ?
O1 Cu1 N1 87.47(10) 10_655 . ?
O1 Cu1 N1 92.53(10) . . ?
O1 Cu1 N1 92.53(10) 10_655 10_655 ?
O1 Cu1 N1 87.47(10) . 10_655 ?
N1 Cu1 N1 180.0 . 10_655 ?
C1 O1 Cu1 117.8(2) . . ?
C5 N1 C4 116.8(3) . . ?
C5 N1 Cu1 117.8(2) . . ?
C4 N1 Cu1 125.3(2) . . ?
C4 N2 C3 116.7(3) 5_544 . ?
O2 C1 O1 126.3(3) . . ?
O2 C1 C2 119.4(3) . . ?
O1 C1 C2 114.3(3) . . ?
C5 C2 C3 116.7(3) 5_544 . ?
C5 C2 C1 118.4(3) 5_544 . ?
C3 C2 C1 124.9(3) . . ?
N2 C3 C2 122.0(3) . . ?
N2 C4 N1 125.5(3) 9_655 . ?
N1 C5 C2 122.2(3) . 9_655 ?
C1S N1S C1S 119.99(3) 2_545 3_655 ?
C1S N1S C1S 119.99(3) 2_545 . ?
C1S N1S C1S 119.99(3) 3_655 . ?
O1S C1S N1S 107.6(12) . . ?

loop_
_geom_bond_atom_site_label_1
_geom_bond_atom_site_label_2
_geom_bond_distance
_geom_bond_site_symmetry_2
_geom_bond_publ_flag
Cu1 O1 1.928(2) 10_655 ?
Cu1 O1 1.928(2) . ?
Cu1 N1 2.004(3) . ?
Cu1 N1 2.004(3) 10_655 ?
O1 C1 1.283(4) . ?
O2 C1 1.222(4) . ?
N1 C5 1.341(4) . ?
N1 C4 1.345(4) . ?
N2 C4 1.325(4) 5_544 ?
N2 C3 1.348(4) . ?
C1 C2 1.507(4) . ?
C2 C5 1.374(4) 5_544 ?
C2 C3 1.389(4) . ?
C4 N2 1.325(4) 9_655 ?
C5 C2 1.374(4) 9_655 ?
N1S C1S 1.458(11) 2_545 ?
N1S C1S 1.458(11) 3_655 ?
N1S C1S 1.458(11) . ?
C1S O1S 1.35(2) . ?
